data_4105855
loop_
_publ_author_name
'Evan R. King'
'Elisabeth T. Hennessy'
'Theodore A. Betley'

_publ_contact_author_address
;Department of Chemistry and Chemical Biology
Harvard University
Mallinckrodt 306E
12 Oxford Street
Cambridge, MA 02138
;
_publ_contact_author_email betley@chemistry.harvard.edu
_publ_contact_author_name 'Professor Theodore A. Betley'
_publ_contact_author_phone 617-496-9944
_publ_section_title
;
 Catalytic C-H Bond Amination from High-Spin Iron Imido Complexes
;
_journal_name_full 'Journal of the American Chemical Society'
_journal_page_first 4917
_journal_page_last 4923
_journal_paper_doi 10.1021/ja110066j
_journal_volume 133
_journal_year 2011
_chemical_formula_moiety 'C66 H49 Cl1 Fe N2, 2.55(C6 H6)'
_chemical_formula_sum 'C81.31 H64.31 Cl Fe N2'
_chemical_formula_weight 1160.64
_chemical_name_common (ArDpme)FeCl
_chemical_name_systematic
;
5-mesityl-1,9-di(2,4,6-triphenylphenyl)dipyrromethenato iron(II) chloride 
;
_space_group_crystal_system monoclinic
_space_group_IT_number 15
_space_group_name_Hall '-C 2yc'
_space_group_name_H-M_alt 'C 1 2/c 1'
_symmetry_space_group_name_Hall '-C 2yc'
_symmetry_space_group_name_H-M 'C 1 2/c 1'
_atom_sites_solution_hydrogens geom
_atom_sites_solution_primary direct
_atom_sites_solution_secondary difmap
_audit_creation_method SHELXL-97
_cell_angle_alpha 90.00
_cell_angle_beta 108.066(5)
_cell_angle_gamma 90.00
_cell_formula_units_Z 4
_cell_length_a 15.840(5)
_cell_length_b 21.273(7)
_cell_length_c 19.136(9)
_cell_measurement_reflns_used 1480
_cell_measurement_temperature 100(2)
_cell_measurement_theta_max 18.867
_cell_measurement_theta_min 2.213
_cell_volume 6130(4)
_computing_cell_refinement 'SAINT (Bruker AXS, 2009)'
_computing_data_collection 'APEX II (Bruker AXS, 2009)'
_computing_data_reduction 'SADABS (Bruker AXS, 2009)'
_computing_molecular_graphics
;
OLEX2: a complete structure solution, refinement and analysis program. 
Dolomanov et al., J. Appl. Cryst. (2009). 42, 339-341
;
_computing_publication_material
;
OLEX2: a complete structure solution, refinement and analysis program. 
Dolomanov et al., J. Appl. Cryst. (2009). 42, 339-341
;
_computing_structure_refinement 'SHELXL-97 (Sheldrick, 2008)'
_computing_structure_solution
;
A short history of SHELX (Sheldrick, 2007)/Bruker
;
_diffrn_ambient_temperature 99.83
_diffrn_measured_fraction_theta_full 1.000
_diffrn_measured_fraction_theta_max 1.000
_diffrn_measurement_device_type 'Bruker APEX-II CCD'
_diffrn_measurement_method '\f and \w scans'
_diffrn_radiation_monochromator graphite
_diffrn_radiation_source 'fine-focus sealed tube'
_diffrn_radiation_type 'MO K\a'
_diffrn_radiation_wavelength 0.71073
_diffrn_reflns_av_R_equivalents 0.1374
_diffrn_reflns_av_sigmaI/netI 0.1351
_diffrn_reflns_limit_h_max 20
_diffrn_reflns_limit_h_min -20
_diffrn_reflns_limit_k_max 26
_diffrn_reflns_limit_k_min -27
_diffrn_reflns_limit_l_max 24
_diffrn_reflns_limit_l_min -24
_diffrn_reflns_number 30219
_diffrn_reflns_theta_full 27.10
_diffrn_reflns_theta_max 27.10
_diffrn_reflns_theta_min 1.66
_diffrn_source_current 30.0
_diffrn_source_power 1.5
_diffrn_source_voltage 50.0
_exptl_absorpt_coefficient_mu 0.338
_exptl_absorpt_correction_T_max 0.7456
_exptl_absorpt_correction_T_min 0.4321
_exptl_absorpt_correction_type multi-scan
_exptl_absorpt_process_details
;
 SADABS-2008/1 (Bruker,2008) was used for absorption correction.
 R(int) was 0.1173 before and 0.0684 after correction.
 The Ratio of minimum to maximum transmission is 0.579533261803.
 The \l/2 correction factor is Not present
;
_exptl_crystal_colour red
_exptl_crystal_colour_lustre metallic
_exptl_crystal_colour_modifier dark
_exptl_crystal_colour_primary red
_exptl_crystal_density_diffrn 1.258
_exptl_crystal_description needle
_exptl_crystal_F_000 2436.4
_exptl_crystal_size_max 0.7
_exptl_crystal_size_mid 0.17
_exptl_crystal_size_min 0.065
_refine_diff_density_max 0.597
_refine_diff_density_min -0.418
_refine_diff_density_rms 0.065
_refine_ls_extinction_method none
_refine_ls_goodness_of_fit_ref 1.000
_refine_ls_hydrogen_treatment constr
_refine_ls_matrix_type full
_refine_ls_number_parameters 549
_refine_ls_number_reflns 6763
_refine_ls_number_restraints 726
_refine_ls_restrained_S_all 0.982
_refine_ls_R_factor_all 0.2403
_refine_ls_R_factor_gt 0.0859
_refine_ls_shift/su_max 0.000
_refine_ls_shift/su_mean 0.000
_refine_ls_structure_factor_coef Fsqd
_refine_ls_weighting_details
;
calc w=1/[\s^2^(Fo^2^)+(0.1409P)^2^+0.8631P] where P=(Fo^2^+2Fc^2^)/3
;
_refine_ls_weighting_scheme calc
_refine_ls_wR_factor_gt 0.2152
_refine_ls_wR_factor_ref 0.3056
_reflns_number_gt 2291
_reflns_number_total 6763
_reflns_threshold_expression >2sigma(I)
_cod_data_source_file ja110066j_si_002_4.cif
_cod_data_source_block ArDpmeFeCl
_cod_database_code 4105855

loop_
_space_group_symop_id
_space_group_symop_operation_xyz
1 'x, y, z'
2 '-x, y, -z+1/2'
3 'x+1/2, y+1/2, z'
4 '-x+1/2, y+1/2, -z+1/2'
5 '-x, -y, -z'
6 'x, -y, z-1/2'
7 '-x+1/2, -y+1/2, -z'
8 'x+1/2, -y+1/2, z-1/2'

loop_
_atom_site_label
_atom_site_type_symbol
_atom_site_fract_x
_atom_site_fract_y
_atom_site_fract_z
_atom_site_U_iso_or_equiv
_atom_site_adp_type
_atom_site_occupancy
_atom_site_symmetry_multiplicity
_atom_site_calc_flag
_atom_site_refinement_flags
_atom_site_disorder_assembly
_atom_site_disorder_group
Fe1 Fe 0.0000 0.77619(5) 0.2500 0.0758(5) Uani 1 2 d SU . .
Cl1 Cl 0.0000 0.87745(10) 0.2500 0.0847(8) Uani 1 2 d SU . .
N1 N -0.0390(3) 0.7144(2) 0.1700(3) 0.0653(12) Uani 1 1 d U . .
C1 C -0.0688(3) 0.7221(3) 0.0970(3) 0.0652(14) Uani 1 1 d U . .
C3 C -0.0552(4) 0.6206(3) 0.1132(4) 0.0703(15) Uani 1 1 d U . .
H3 H -0.0555 0.5766 0.1047 0.084 Uiso 1 1 calc R . .
C2 C -0.0794(4) 0.6652(3) 0.0608(3) 0.0675(15) Uani 1 1 d U . .
H2 H -0.0997 0.6588 0.0092 0.081 Uiso 1 1 calc R . .
C4 C -0.0297(3) 0.6495(3) 0.1820(3) 0.0650(14) Uani 1 1 d U . .
C5 C 0.0000 0.6223(4) 0.2500 0.0675(19) Uani 1 2 d SU . .
C11 C -0.0889(4) 0.7840(3) 0.0626(3) 0.0631(13) Uani 1 1 d U A .
C12 C -0.0435(4) 0.8057(3) 0.0177(4) 0.0747(14) Uani 1 1 d U . .
C13 C -0.0661(4) 0.8620(3) -0.0195(3) 0.0751(15) Uani 1 1 d U A .
H13 H -0.0341 0.8754 -0.0513 0.090 Uiso 1 1 calc R . .
C14 C -0.1339(4) 0.8992(3) -0.0116(3) 0.0687(14) Uani 1 1 d U . .
C15 C -0.1791(4) 0.8774(3) 0.0350(3) 0.0625(14) Uani 1 1 d U A .
H15 H -0.2257 0.9024 0.0417 0.075 Uiso 1 1 calc R . .
C16 C -0.1595(4) 0.8212(2) 0.0719(3) 0.0581(12) Uani 1 1 d U . .
C21 C 0.0358(12) 0.7664(8) 0.0161(9) 0.080(2) Uani 0.679(15) 1 d PU A 1
C22 C 0.0397(9) 0.7447(6) -0.0502(9) 0.093(3) Uani 0.679(15) 1 d PU A 1
H22 H -0.0066 0.7537 -0.0943 0.112 Uiso 0.679(15) 1 calc PR A 1
C23 C 0.1149(10) 0.7081(7) -0.0517(9) 0.098(3) Uani 0.679(15) 1 d PU A 1
H23 H 0.1198 0.6933 -0.0971 0.117 Uiso 0.679(15) 1 calc PR A 1
C24 C 0.1782(9) 0.6949(7) 0.0111(10) 0.096(3) Uani 0.679(15) 1 d PU A 1
H24 H 0.2276 0.6704 0.0095 0.115 Uiso 0.679(15) 1 calc PR A 1
C25 C 0.1743(9) 0.7155(7) 0.0778(9) 0.090(3) Uani 0.679(15) 1 d PU A 1
H25 H 0.2199 0.7047 0.1216 0.108 Uiso 0.679(15) 1 calc PR A 1
C26 C 0.1038(10) 0.7521(8) 0.0810(8) 0.083(3) Uani 0.679(15) 1 d PU A 1
H26 H 0.1013 0.7676 0.1269 0.100 Uiso 0.679(15) 1 calc PR A 1
C21B C 0.024(3) 0.7763(19) -0.003(2) 0.084(3) Uani 0.321(15) 1 d PU A 2
C22B C 0.0251(19) 0.7695(14) -0.0785(17) 0.095(4) Uani 0.321(15) 1 d PU A 2
H22A H -0.0178 0.7899 -0.1180 0.114 Uiso 0.321(15) 1 calc PR A 2
C23B C 0.0905(18) 0.7321(13) -0.0905(18) 0.096(3) Uani 0.321(15) 1 d PU A 2
H23A H 0.0885 0.7237 -0.1397 0.116 Uiso 0.321(15) 1 calc PR A 2
C24B C 0.162(2) 0.7054(15) -0.032(2) 0.095(3) Uani 0.321(15) 1 d PU A 2
H24A H 0.2062 0.6798 -0.0405 0.114 Uiso 0.321(15) 1 calc PR A 2
C25B C 0.161(2) 0.7195(17) 0.0401(19) 0.090(3) Uani 0.321(15) 1 d PU A 2
H25A H 0.2075 0.7052 0.0814 0.108 Uiso 0.321(15) 1 calc PR A 2
C26B C 0.095(3) 0.7526(18) 0.0500(18) 0.084(3) Uani 0.321(15) 1 d PU A 2
H26A H 0.0980 0.7608 0.0994 0.101 Uiso 0.321(15) 1 calc PR A 2
C31 C -0.1607(13) 0.9607(12) -0.0484(15) 0.074(3) Uani 0.73(2) 1 d PU A 1
C32 C -0.1011(9) 0.9961(7) -0.0707(8) 0.077(3) Uani 0.73(2) 1 d PU A 1
H32 H -0.0445 0.9787 -0.0664 0.092 Uiso 0.73(2) 1 calc PR A 1
C33 C -0.1210(9) 1.0578(7) -0.1000(6) 0.082(3) Uani 0.73(2) 1 d PU A 1
H33 H -0.0792 1.0813 -0.1157 0.098 Uiso 0.73(2) 1 calc PR A 1
C34 C -0.2017(8) 1.0819(7) -0.1046(7) 0.083(3) Uani 0.73(2) 1 d PU A 1
H34 H -0.2155 1.1236 -0.1221 0.100 Uiso 0.73(2) 1 calc PR A 1
C35 C -0.2636(8) 1.0479(6) -0.0849(7) 0.082(3) Uani 0.73(2) 1 d PU A 1
H35 H -0.3207 1.0651 -0.0908 0.099 Uiso 0.73(2) 1 calc PR A 1
C36 C -0.2426(9) 0.9889(7) -0.0565(7) 0.077(3) Uani 0.73(2) 1 d PU A 1
H36 H -0.2857 0.9661 -0.0416 0.092 Uiso 0.73(2) 1 calc PR A 1
C31B C -0.146(4) 0.956(3) -0.052(4) 0.076(3) Uani 0.27(2) 1 d PU A 2
C32B C -0.078(3) 0.9816(19) -0.076(2) 0.078(3) Uani 0.27(2) 1 d PU A 2
H32A H -0.0228 0.9610 -0.0673 0.093 Uiso 0.27(2) 1 calc PR A 2
C33B C -0.096(2) 1.0364(17) -0.1104(19) 0.081(4) Uani 0.27(2) 1 d PU A 2
H33A H -0.0498 1.0568 -0.1234 0.097 Uiso 0.27(2) 1 calc PR A 2
C34B C -0.177(2) 1.0650(17) -0.1285(18) 0.083(4) Uani 0.27(2) 1 d PU A 2
H34A H -0.1868 1.1051 -0.1513 0.099 Uiso 0.27(2) 1 calc PR A 2
C35B C -0.243(2) 1.0326(16) -0.1121(18) 0.082(3) Uani 0.27(2) 1 d PU A 2
H35A H -0.3007 1.0504 -0.1273 0.098 Uiso 0.27(2) 1 calc PR A 2
C36B C -0.232(3) 0.9774(19) -0.0760(19) 0.079(3) Uani 0.27(2) 1 d PU A 2
H36A H -0.2799 0.9550 -0.0680 0.094 Uiso 0.27(2) 1 calc PR A 2
C41 C -0.2112(4) 0.8010(3) 0.1199(3) 0.0634(13) Uani 1 1 d U A .
C42 C -0.2244(4) 0.8427(3) 0.1710(3) 0.0800(17) Uani 1 1 d U . .
H42 H -0.2023 0.8845 0.1734 0.096 Uiso 1 1 calc R A .
C43 C -0.2691(5) 0.8242(4) 0.2178(4) 0.0937(19) Uani 1 1 d U A .
H43 H -0.2782 0.8533 0.2524 0.112 Uiso 1 1 calc R . .
C45 C -0.2894(4) 0.7231(3) 0.1641(3) 0.0829(17) Uani 1 1 d U A .
H45 H -0.3121 0.6816 0.1616 0.100 Uiso 1 1 calc R . .
C44 C -0.3008(5) 0.7647(4) 0.2159(4) 0.0986(19) Uani 1 1 d U . .
H44 H -0.3304 0.7518 0.2497 0.118 Uiso 1 1 calc R A .
C46 C -0.2460(4) 0.7416(3) 0.1169(3) 0.0665(14) Uani 1 1 d U . .
H46 H -0.2394 0.7129 0.0809 0.080 Uiso 1 1 calc R A .
C91 C 0.0000 0.5533(4) 0.2500 0.0695(19) Uani 1 2 d SDU . .
C92 C 0.0695(9) 0.5165(12) 0.2352(13) 0.074(3) Uani 0.50 1 d PDU B -1
C93 C 0.0552(13) 0.4521(9) 0.2325(11) 0.085(4) Uani 0.50 1 d PU B -1
H93 H 0.0997 0.4253 0.2252 0.101 Uiso 0.50 1 calc PR B -1
C94 C -0.0223(10) 0.4246(6) 0.2403(13) 0.082(3) Uani 0.50 1 d PU B -1
C95 C -0.0873(12) 0.4611(8) 0.2439(10) 0.078(3) Uani 0.50 1 d PU B -1
H95 H -0.1417 0.4430 0.2451 0.093 Uiso 0.50 1 calc PR B -1
C96 C -0.0775(9) 0.5250(12) 0.2460(13) 0.073(3) Uani 0.50 1 d PDU B -1
C97 C -0.1544(11) 0.5473(16) 0.258(2) 0.088(8) Uani 0.50 1 d PDU B -1
H97A H -0.2041 0.5193 0.2345 0.133 Uiso 0.50 1 calc PR B -1
H97C H -0.1674 0.5897 0.2381 0.133 Uiso 0.50 1 calc PR B -1
H97B H -0.1456 0.5484 0.3114 0.133 Uiso 0.50 1 calc PR B -1
C98 C -0.0284(17) 0.3525(5) 0.243(3) 0.116(10) Uani 0.50 1 d PU B -1
H98A H 0.0172 0.3336 0.2251 0.174 Uiso 0.50 1 calc PR B -1
H98B H -0.0873 0.3388 0.2127 0.174 Uiso 0.50 1 calc PR B -1
H98C H -0.0189 0.3392 0.2943 0.174 Uiso 0.50 1 calc PR B -1
C99 C 0.1519(14) 0.5626(16) 0.238(3) 0.112(12) Uani 0.50 1 d PDU B -1
H99B H 0.1345 0.5911 0.1953 0.168 Uiso 0.50 1 calc PR B -1
H99A H 0.2029 0.5373 0.2357 0.168 Uiso 0.50 1 calc PR B -1
H99C H 0.1681 0.5872 0.2831 0.168 Uiso 0.50 1 calc PR B -1
C1S C -0.0709(8) 0.5211(5) -0.0552(6) 0.130(3) Uani 1 1 d U . .
H1S H -0.1209 0.5354 -0.0938 0.156 Uiso 1 1 calc R . .
C2S C -0.0761(8) 0.4685(5) -0.0171(6) 0.132(3) Uani 1 1 d U . .
H2S H -0.1307 0.4463 -0.0296 0.159 Uiso 1 1 calc R . .
C3S C -0.0074(9) 0.4466(4) 0.0372(6) 0.134(3) Uani 1 1 d U . .
H3S H -0.0129 0.4094 0.0629 0.161 Uiso 1 1 calc R . .
C1B C -0.1256(8) 1.0682(6) 0.1035(7) 0.128(3) Uani 0.776(5) 1 d PU . .
H1B H -0.1263 1.0595 0.0546 0.154 Uiso 0.776(5) 1 calc PR . .
C2B C -0.1239(8) 1.0243(6) 0.1463(6) 0.119(3) Uani 0.776(5) 1 d PU . .
H2B H -0.1278 0.9831 0.1264 0.143 Uiso 0.776(5) 1 calc PR . .
C3B C -0.1174(8) 1.0282(6) 0.2146(7) 0.121(3) Uani 0.776(5) 1 d PU . .
H3B H -0.1126 0.9917 0.2443 0.145 Uiso 0.776(5) 1 calc PR . .
C4B C -0.1176(10) 1.0827(7) 0.2405(8) 0.151(4) Uani 0.776(5) 1 d PU . .
H4B H -0.1181 1.0895 0.2895 0.181 Uiso 0.776(5) 1 calc PR . .
C5B C -0.1170(11) 1.1289(7) 0.1966(9) 0.171(4) Uani 0.776(5) 1 d PU . .
H5B H -0.1093 1.1698 0.2175 0.206 Uiso 0.776(5) 1 calc PR . .
C6B C -0.1263(10) 1.1249(7) 0.1245(8) 0.151(4) Uani 0.776(5) 1 d PU . .
H6B H -0.1327 1.1602 0.0929 0.181 Uiso 0.776(5) 1 calc PR . .

loop_
_atom_site_aniso_label
_atom_site_aniso_U_11
_atom_site_aniso_U_22
_atom_site_aniso_U_33
_atom_site_aniso_U_23
_atom_site_aniso_U_13
_atom_site_aniso_U_12
Fe1 0.0732(9) 0.0552(8) 0.0694(9) 0.000 -0.0210(6) 0.000
Cl1 0.0910(16) 0.0554(13) 0.0741(15) 0.000 -0.0233(12) 0.000
N1 0.048(2) 0.056(3) 0.078(3) -0.009(2) -0.001(2) 0.006(2)
C1 0.050(3) 0.054(3) 0.078(3) -0.014(2) 0.000(3) 0.005(2)
C3 0.053(3) 0.054(3) 0.097(4) -0.015(3) 0.014(3) -0.004(3)
C2 0.051(3) 0.064(3) 0.078(3) -0.019(3) 0.008(3) -0.004(3)
C4 0.040(3) 0.059(3) 0.087(3) -0.008(2) 0.006(3) 0.001(2)
C5 0.047(4) 0.056(4) 0.094(4) 0.000 0.014(4) 0.000
C11 0.051(3) 0.062(3) 0.061(3) -0.014(2) -0.004(2) -0.003(2)
C12 0.063(3) 0.069(3) 0.086(4) -0.020(3) 0.013(3) -0.008(3)
C13 0.071(3) 0.081(4) 0.065(3) -0.019(3) 0.009(3) -0.013(3)
C14 0.068(3) 0.073(3) 0.046(3) -0.008(2) -0.010(2) -0.009(2)
C15 0.060(3) 0.066(3) 0.042(3) -0.007(2) -0.013(2) 0.006(3)
C16 0.056(3) 0.059(3) 0.040(3) -0.013(2) -0.013(2) -0.001(2)
C21 0.062(4) 0.077(5) 0.099(6) -0.019(4) 0.021(4) -0.011(3)
C22 0.082(5) 0.090(6) 0.107(6) -0.020(5) 0.028(5) 0.005(4)
C23 0.082(5) 0.097(6) 0.115(7) -0.018(5) 0.032(5) 0.004(5)
C24 0.078(5) 0.090(5) 0.119(7) -0.021(6) 0.027(5) -0.002(4)
C25 0.067(4) 0.084(5) 0.114(6) -0.015(6) 0.020(5) -0.007(4)
C26 0.062(4) 0.071(4) 0.109(6) -0.017(6) 0.016(5) -0.008(3)
C21B 0.068(5) 0.079(5) 0.105(6) -0.019(5) 0.025(5) -0.007(4)
C22B 0.082(6) 0.093(7) 0.111(7) -0.015(6) 0.032(6) 0.006(6)
C23B 0.080(6) 0.096(7) 0.114(7) -0.015(6) 0.030(6) 0.005(6)
C24B 0.077(6) 0.092(6) 0.116(7) -0.017(6) 0.028(6) 0.002(5)
C25B 0.069(5) 0.084(5) 0.114(7) -0.018(6) 0.025(6) -0.004(4)
C26B 0.065(5) 0.076(5) 0.109(7) -0.018(6) 0.024(6) -0.006(4)
C31 0.074(5) 0.083(4) 0.045(4) -0.002(3) -0.010(4) -0.004(4)
C32 0.073(5) 0.086(5) 0.051(4) -0.005(4) -0.010(4) -0.007(4)
C33 0.082(5) 0.092(6) 0.054(4) 0.000(4) -0.004(4) -0.007(5)
C34 0.089(5) 0.091(5) 0.053(5) 0.007(4) -0.002(4) 0.007(4)
C35 0.087(5) 0.091(5) 0.054(5) 0.010(4) 0.001(4) 0.014(4)
C36 0.080(4) 0.084(5) 0.049(5) 0.004(4) -0.005(4) 0.004(4)
C31B 0.077(5) 0.083(5) 0.046(4) -0.002(4) -0.011(5) -0.003(4)
C32B 0.079(6) 0.084(6) 0.050(5) 0.000(5) -0.010(5) -0.003(5)
C33B 0.082(6) 0.086(7) 0.055(6) 0.001(5) -0.009(6) -0.001(6)
C34B 0.088(6) 0.089(6) 0.053(6) 0.007(6) -0.005(5) 0.005(5)
C35B 0.086(5) 0.089(6) 0.052(6) 0.006(5) -0.007(5) 0.007(5)
C36B 0.081(5) 0.086(5) 0.049(6) 0.004(5) -0.007(5) 0.004(5)
C41 0.061(3) 0.073(3) 0.041(3) -0.007(2) -0.007(2) 0.006(3)
C42 0.082(4) 0.087(4) 0.055(3) -0.012(3) -0.002(3) 0.015(3)
C43 0.101(5) 0.106(4) 0.065(4) -0.017(4) 0.012(3) 0.017(4)
C45 0.086(4) 0.094(4) 0.062(4) -0.003(3) 0.011(3) 0.004(3)
C44 0.106(5) 0.121(5) 0.070(4) -0.003(4) 0.028(3) 0.008(4)
C46 0.068(3) 0.077(3) 0.042(3) -0.006(3) -0.001(2) 0.006(3)
C91 0.068(4) 0.058(4) 0.088(5) 0.000 0.032(4) 0.000
C92 0.092(6) 0.056(6) 0.085(9) 0.001(6) 0.044(6) 0.009(5)
C93 0.102(8) 0.067(6) 0.092(10) 0.001(6) 0.041(7) 0.001(5)
C94 0.103(9) 0.066(5) 0.083(9) 0.000(6) 0.037(8) -0.011(5)
C95 0.094(8) 0.068(6) 0.074(9) 0.000(6) 0.029(7) -0.013(5)
C96 0.087(5) 0.063(6) 0.077(8) -0.005(6) 0.037(6) -0.016(5)
C97 0.077(10) 0.097(17) 0.097(16) -0.051(14) 0.035(11) -0.031(9)
C98 0.17(3) 0.069(6) 0.15(2) -0.015(12) 0.11(3) 0.000(8)
C99 0.080(12) 0.067(12) 0.21(3) 0.039(14) 0.075(18) 0.030(8)
C1S 0.168(8) 0.094(6) 0.143(7) -0.017(5) 0.072(6) 0.019(6)
C2S 0.168(8) 0.096(6) 0.150(7) -0.019(5) 0.073(6) 0.012(5)
C3S 0.183(9) 0.079(6) 0.157(8) -0.005(5) 0.077(7) 0.016(6)
C1B 0.138(7) 0.126(7) 0.110(6) 0.026(5) 0.022(6) -0.004(7)
C2B 0.136(6) 0.125(6) 0.088(6) 0.007(5) 0.023(6) -0.038(6)
C3B 0.142(7) 0.126(6) 0.106(6) 0.008(6) 0.054(6) -0.006(6)
C4B 0.208(8) 0.126(7) 0.135(7) 0.015(5) 0.079(7) 0.023(7)
C5B 0.235(8) 0.141(7) 0.150(7) 0.028(6) 0.076(7) 0.041(7)
C6B 0.188(7) 0.136(7) 0.140(7) 0.044(7) 0.066(7) 0.039(7)

loop_
_atom_type_symbol
_atom_type_description
_atom_type_scat_dispersion_real
_atom_type_scat_dispersion_imag
_atom_type_scat_source
C C 0.0033 0.0016 'International Tables Vol C Tables 4.2.6.8 and 6.1.1.4'
H H 0.0000 0.0000 'International Tables Vol C Tables 4.2.6.8 and 6.1.1.4'
Cl Cl 0.1484 0.1585 'International Tables Vol C Tables 4.2.6.8 and 6.1.1.4'
Fe Fe 0.3463 0.8444 'International Tables Vol C Tables 4.2.6.8 and 6.1.1.4'
N N 0.0061 0.0033 'International Tables Vol C Tables 4.2.6.8 and 6.1.1.4'

loop_
_geom_angle_atom_site_label_1
_geom_angle_atom_site_label_2
_geom_angle_atom_site_label_3
_geom_angle
_geom_angle_site_symmetry_1
_geom_angle_site_symmetry_3
N1 Fe1 Cl1 131.96(14) 2 .
N1 Fe1 Cl1 131.96(14) . .
N1 Fe1 N1 96.1(3) 2 .
N1 C1 C2 111.4(5) . .
N1 C1 C11 122.5(5) . .
C1 N1 Fe1 130.9(4) . .
C1 N1 C4 106.1(5) . .
C1 C2 H2 126.8 . .
C3 C2 C1 106.4(6) . .
C3 C2 H2 126.8 . .
C3 C4 N1 107.1(5) . .
C2 C1 C11 126.1(6) . .
C2 C3 H3 125.5 . .
C2 C3 C4 109.0(5) . .
C4 N1 Fe1 122.7(4) . .
C4 C3 H3 125.5 . .
C4 C5 C4 129.9(8) 2 .
C4 C5 C91 115.0(4) . .
C4 C5 C91 115.0(4) 2 .
C5 C4 N1 124.1(6) . .
C5 C4 C3 128.8(6) . .
C11 C12 C13 121.0(6) . .
C11 C12 C21 115.5(9) . .
C11 C12 C21B 129.1(17) . .
C11 C16 C41 121.8(5) . .
C12 C11 C1 120.3(6) . .
C12 C11 C16 118.8(6) . .
C12 C13 H13 119.1 . .
C12 C21B C22B 125(2) . .
C13 C12 C21 123.4(9) . .
C13 C12 C21B 109.8(17) . .
C13 C14 C15 117.0(6) . .
C13 C14 C31 124.9(11) . .
C13 C14 C31B 114(3) . .
C14 C13 C12 121.8(6) . .
C14 C13 H13 119.1 . .
C14 C15 H15 118.6 . .
C15 C14 C31 118.1(10) . .
C15 C14 C31B 129(3) . .
C15 C16 C11 118.6(6) . .
C15 C16 C41 119.6(5) . .
C16 C11 C1 120.8(6) . .
C16 C15 C14 122.8(6) . .
C16 C15 H15 118.6 . .
C21 C22 H22 120.7 . .
C21 C22 C23 118.6(13) . .
C21 C26 H26 120.2 . .
C22 C21 C12 118.7(11) . .
C22 C21 C26 120.3(16) . .
C22 C23 H23 120.2 . .
C23 C22 H22 120.7 . .
C23 C24 H24 118.8 . .
C23 C24 C25 122.3(15) . .
C24 C23 C22 119.6(14) . .
C24 C23 H23 120.2 . .
C24 C25 H25 120.2 . .
C24 C25 C26 119.5(12) . .
C25 C24 H24 118.8 . .
C25 C26 C21 119.6(13) . .
C25 C26 H26 120.2 . .
C26 C21 C12 121.0(14) . .
C26 C25 H25 120.2 . .
C21B C12 C21 15.6(18) . .
C21B C22B H22A 121.3 . .
C21B C26B H26A 116.6 . .
C22B C23B H23A 118.6 . .
C22B C23B C24B 123(3) . .
C23B C22B C21B 117(3) . .
C23B C22B H22A 121.3 . .
C23B C24B H24A 122.0 . .
C24B C23B H23A 118.6 . .
C24B C25B H25A 120.0 . .
C25B C24B C23B 116(3) . .
C25B C24B H24A 122.0 . .
C25B C26B C21B 127(3) . .
C25B C26B H26A 116.6 . .
C26B C21B C12 119(3) . .
C26B C21B C22B 117(3) . .
C26B C25B C24B 120(3) . .
C26B C25B H25A 120.0 . .
C31 C32 H32 118.7 . .
C31 C32 C33 122.5(12) . .
C31 C36 H36 118.6 . .
C32 C31 C14 120.4(13) . .
C32 C31 C36 115.8(18) . .
C32 C33 H33 121.2 . .
C33 C32 H32 118.7 . .
C33 C34 H34 119.1 . .
C33 C34 C35 121.8(10) . .
C34 C33 C32 117.6(12) . .
C34 C33 H33 121.2 . .
C34 C35 H35 120.3 . .
C34 C35 C36 119.3(11) . .
C35 C34 H34 119.1 . .
C35 C36 C31 122.9(15) . .
C35 C36 H36 118.6 . .
C36 C31 C14 123.5(18) . .
C36 C35 H35 120.3 . .
C31B C14 C31 10(3) . .
C31B C32B H32A 122.0 . .
C31B C36B H36A 122.5 . .
C32B C31B C14 121(4) . .
C32B C33B H33A 118.1 . .
C32B C33B C34B 124(3) . .
C33B C32B C31B 116(4) . .
C33B C32B H32A 122.0 . .
C33B C34B H34A 121.9 . .
C33B C34B C35B 116(3) . .
C34B C33B H33A 118.1 . .
C34B C35B H35A 117.6 . .
C35B C34B H34A 121.9 . .
C35B C36B C31B 115(4) . .
C35B C36B H36A 122.5 . .
C36B C31B C14 115(5) . .
C36B C31B C32B 123(5) . .
C36B C35B C34B 125(3) . .
C36B C35B H35A 117.6 . .
C41 C42 H42 119.9 . .
C41 C46 H46 119.3 . .
C42 C41 C16 119.3(6) . .
C42 C43 H43 119.5 . .
C43 C42 C41 120.1(7) . .
C43 C42 H42 119.9 . .
C43 C44 C45 119.1(7) . .
C43 C44 H44 120.5 . .
C45 C44 H44 120.5 . .
C45 C46 C41 121.4(6) . .
C45 C46 H46 119.3 . .
C44 C43 C42 121.1(7) . .
C44 C43 H43 119.5 . .
C44 C45 H45 120.0 . .
C46 C41 C16 122.4(5) . .
C46 C41 C42 118.3(6) . .
C46 C45 H45 120.0 . .
C46 C45 C44 120.0(7) . .
C91 C92 C99 109(2) . .
C91 C96 C95 122.6(17) . .
C91 C96 C97 132(3) . .
C92 C91 C5 122.6(10) 2 .
C92 C91 C5 122.6(10) . .
C92 C91 C92 115(2) 2 .
C92 C93 H93 118.5 . .
C92 C93 C94 123.0(18) . .
C93 C92 C91 114.5(15) . .
C93 C92 C99 136.0(19) . .
C93 C94 C98 119.0(15) . .
C94 C93 H93 118.5 . .
C94 C95 H95 119.8 . .
C94 C95 C96 120.4(17) . .
C95 C94 C93 119.1(11) . .
C95 C94 C98 121.9(15) . .
C95 C96 C97 104(2) . .
C96 C91 C5 116.5(11) 2 .
C96 C91 C5 116.5(11) . .
C96 C91 C92 15.4(15) 2 .
C96 C91 C92 118.9(9) 2 2
C96 C91 C92 118.9(9) . .
C96 C91 C92 15.4(15) . 2
C96 C91 C96 127(2) . 2
C96 C95 H95 119.8 . .
C1S C2S H2S 118.7 . .
C1S C3S H3S 120.7 5_565 .
C2S C1S H1S 120.6 . .
C2S C1S C3S 118.8(11) . 5_565
C2S C3S C1S 118.6(11) . 5_565
C2S C3S H3S 120.7 . .
C3S C1S H1S 120.6 5_565 .
C3S C2S C1S 122.6(12) . .
C3S C2S H2S 118.7 . .
C1B C2B H2B 116.4 . .
C1B C2B C3B 127.3(14) . .
C1B C6B C5B 112.0(14) . .
C1B C6B H6B 124.0 . .
C2B C1B H1B 119.8 . .
C2B C1B C6B 120.4(15) . .
C2B C3B H3B 121.6 . .
C3B C2B H2B 116.4 . .
C3B C4B H4B 121.9 . .
C3B C4B C5B 116.1(15) . .
C4B C3B C2B 116.8(14) . .
C4B C3B H3B 121.6 . .
C4B C5B H5B 116.6 . .
C4B C5B C6B 126.8(16) . .
C5B C4B H4B 121.9 . .
C5B C6B H6B 124.0 . .
C6B C1B H1B 119.8 . .
C6B C5B H5B 116.6 . .

loop_
_geom_bond_atom_site_label_1
_geom_bond_atom_site_label_2
_geom_bond_distance
_geom_bond_site_symmetry_2
Fe1 Cl1 2.154(2) .
Fe1 N1 1.966(5) .
Fe1 N1 1.966(5) 2
N1 C1 1.339(7) .
N1 C4 1.400(7) .
C1 C2 1.377(7) .
C1 C11 1.464(8) .
C3 H3 0.9500 .
C3 C2 1.347(8) .
C3 C4 1.394(8) .
C2 H2 0.9500 .
C4 C5 1.367(7) .
C5 C4 1.366(7) 2
C5 C91 1.469(11) .
C11 C12 1.360(8) .
C11 C16 1.425(8) .
C12 C13 1.383(9) .
C12 C21 1.52(2) .
C12 C21B 1.40(5) .
C13 H13 0.9500 .
C13 C14 1.379(8) .
C14 C15 1.385(8) .
C14 C31 1.49(3) .
C14 C31B 1.41(8) .
C15 H15 0.9500 .
C15 C16 1.375(7) .
C16 C41 1.472(8) .
C21 C22 1.37(2) .
C21 C26 1.402(18) .
C22 H22 0.9500 .
C22 C23 1.431(18) .
C23 H23 0.9500 .
C23 C24 1.334(17) .
C24 H24 0.9500 .
C24 C25 1.369(18) .
C25 H25 0.9500 .
C25 C26 1.378(18) .
C26 H26 0.9500 .
C21B C22B 1.45(5) .
C21B C26B 1.36(4) .
C22B H22A 0.9500 .
C22B C23B 1.38(3) .
C23B H23A 0.9500 .
C23B C24B 1.44(4) .
C24B H24A 0.9500 .
C24B C25B 1.41(4) .
C25B H25A 0.9500 .
C25B C26B 1.31(4) .
C26B H26A 0.9500 .
C31 C32 1.37(3) .
C31 C36 1.393(19) .
C32 H32 0.9500 .
C32 C33 1.423(17) .
C33 H33 0.9500 .
C33 C34 1.354(15) .
C34 H34 0.9500 .
C34 C35 1.361(14) .
C35 H35 0.9500 .
C35 C36 1.367(15) .
C36 H36 0.9500 .
C31B C32B 1.40(7) .
C31B C36B 1.37(6) .
C32B H32A 0.9500 .
C32B C33B 1.33(5) .
C33B H33A 0.9500 .
C33B C34B 1.36(4) .
C34B H34A 0.9500 .
C34B C35B 1.37(4) .
C35B H35A 0.9500 .
C35B C36B 1.35(4) .
C36B H36A 0.9500 .
C41 C42 1.385(8) .
C41 C46 1.371(8) .
C42 H42 0.9500 .
C42 C43 1.360(9) .
C43 H43 0.9500 .
C43 C44 1.358(10) .
C45 H45 0.9500 .
C45 C44 1.381(9) .
C45 C46 1.352(8) .
C44 H44 0.9500 .
C46 H46 0.9500 .
C91 C92 1.448(15) 2
C91 C92 1.448(15) .
C91 C96 1.347(14) 2
C91 C96 1.347(14) .
C92 C93 1.39(3) .
C92 C99 1.62(3) .
C93 H93 0.9500 .
C93 C94 1.41(3) .
C94 C95 1.31(2) .
C94 C98 1.540(16) .
C95 H95 0.9500 .
C95 C96 1.37(3) .
C96 C97 1.395(19) .
C97 H97A 0.9800 .
C97 H97C 0.9800 .
C97 H97B 0.9800 .
C98 H98A 0.9800 .
C98 H98B 0.9800 .
C98 H98C 0.9800 .
C99 H99B 0.9800 .
C99 H99A 0.9800 .
C99 H99C 0.9800 .
C1S H1S 0.9500 .
C1S C2S 1.351(12) .
C1S C3S 1.366(13) 5_565
C2S H2S 0.9500 .
C2S C3S 1.334(14) .
C3S C1S 1.365(13) 5_565
C3S H3S 0.9500 .
C1B H1B 0.9500 .
C1B C2B 1.237(14) .
C1B C6B 1.273(16) .
C2B H2B 0.9500 .
C2B C3B 1.280(14) .
C3B H3B 0.9500 .
C3B C4B 1.263(15) .
C4B H4B 0.9500 .
C4B C5B 1.294(16) .
C5B H5B 0.9500 .
C5B C6B 1.344(17) .
C6B H6B 0.9500 .
